data_1008092
loop_
_publ_author_name
'Buisson, G'
'Tcheou, F'
'Sayetat, F'
'Scheunemann, K'

_publ_section_title
;
Crystallographic and magnetic properties of Tb Cr O~4~ at low
temperature (X-Ray and neutron experiments)
;
_journal_coden_ASTM SSCOA4
_journal_name_full 'Solid State Communications'
_journal_page_first 871
_journal_page_last 875
_journal_paper_doi 10.1016/0038-1098(76)90226-X
_journal_volume 18
_journal_year 1976
_chemical_formula_structural 'TB CR O4'
_chemical_formula_sum 'Cr O4 Tb'
_chemical_name_systematic 'Terbium chromate(V)'
_space_group_IT_number 141
_symmetry_cell_setting tetragonal
_symmetry_space_group_name_Hall 'I 4bw 2bw -1bw'
_symmetry_space_group_name_H-M 'I 41/a m d :1'
_cell_angle_alpha 90
_cell_angle_beta 90
_cell_angle_gamma 90
_cell_formula_units_Z 4
_cell_length_a 7.166
_cell_length_b 7.166
_cell_length_c 6.281
_cell_volume 322.5
_refine_ls_R_factor_all 0.026
_cod_original_sg_symbol_H-M 'I 41/a m d S'
_cod_database_code 1008092

loop_
_symmetry_equiv_pos_as_xyz
x,y,z
-x,-y,z
x,1/2+y,1/4-z
-x,1/2-y,1/4-z
-x,y,z
x,-y,z
-x,1/2+y,1/4-z
x,1/2-y,1/4-z
y,x,-z
-y,-x,-z
y,1/2+x,1/4+z
-y,1/2-x,1/4+z
-y,x,-z
y,-x,-z
-y,1/2+x,1/4+z
y,1/2-x,1/4+z
1/2+x,1/2+y,1/2+z
1/2-x,1/2-y,1/2+z
1/2+x,y,3/4-z
1/2-x,-y,3/4-z
1/2-x,1/2+y,1/2+z
1/2+x,1/2-y,1/2+z
1/2-x,y,3/4-z
1/2+x,-y,3/4-z
1/2+y,1/2+x,1/2-z
1/2-y,1/2-x,1/2-z
1/2+y,x,3/4+z
1/2-y,-x,3/4+z
1/2-y,1/2+x,1/2-z
1/2+y,1/2-x,1/2-z
1/2-y,x,3/4+z
1/2+y,-x,3/4+z

loop_
_atom_site_label
_atom_site_type_symbol
_atom_site_symmetry_multiplicity
_atom_site_Wyckoff_symbol
_atom_site_fract_x
_atom_site_fract_y
_atom_site_fract_z
_atom_site_occupancy
_atom_site_attached_hydrogens
_atom_site_calc_flag
Tb1 Tb3+ 4 a 0. 0. 0. 1. 0 d
Cr1 Cr5+ 4 b 0. 0. 0.5 1. 0 d
O1 O2- 16 h 0. 0.181(2) 0.327(2) 1. 0 d

loop_
_atom_type_symbol
_atom_type_oxidation_number
Tb3+ 3.000
Cr5+ 5.000
O2- -2.000
